data_7251211
loop_
_publ_author_name
'Uran, Erik'
'Lozin\<sek, Matic'

_publ_section_title
;
 Hydrogen-bonded salt cocrystals of xenon difluoride and protonated
 perfluoroamides
;
_journal_name_full CrystEngComm
_journal_paper_doi 10.1039/D5CE00956A
_journal_year 2025
_chemical_formula_moiety 'C3 H3 F5 N O, As F6, F2 Xe'
_chemical_formula_sum 'C3 H3 As F13 N O Xe'
_chemical_formula_weight 522.28
_space_group_crystal_system orthorhombic
_space_group_IT_number 41
_space_group_name_Hall 'A 2 -2ab'
_space_group_name_H-M_alt 'A e a 2'
_atom_sites_solution_hydrogens difmap
_atom_sites_solution_primary iterative
_audit_creation_date 2025-10-02
_audit_creation_method
;
Olex2 1.5
(compiled 2025.07.13 svn.rb7424aed for OlexSys, GUI svn.r7314)
;
_audit_update_record
;
2025-10-03 deposited with the CCDC.	2025-11-03 downloaded from the CCDC.
;
_cell_angle_alpha 90
_cell_angle_beta 90
_cell_angle_gamma 90
_cell_formula_units_Z 8
_cell_length_a 8.67561(10)
_cell_length_b 31.0125(4)
_cell_length_c 8.65174(9)
_cell_measurement_reflns_used 40781
_cell_measurement_temperature 100.01(10)
_cell_measurement_theta_max 30.4070
_cell_measurement_theta_min 1.9660
_cell_volume 2327.77(5)
_computing_cell_refinement 'CrysAlisPro 1.171.44.117a (Rigaku OD, 2025)'
_computing_data_collection 'CrysAlisPro system (CCD 44.120a 64-bit (release 22-08-2025))'
_computing_data_reduction 'CrysAlisPro 1.171.44.117a (Rigaku OD, 2025)'
_computing_molecular_graphics 'Olex2 1.5 (Dolomanov et al., 2009)'
_computing_publication_material 'Olex2 1.5 (Dolomanov et al., 2009)'
_computing_structure_refinement 'SHELXL 2019/3 (Sheldrick, 2015)'
_computing_structure_solution 'olex2.solve 1.5 (Bourhis et al., 2015)'
_diffrn_ambient_environment N~2~
_diffrn_ambient_temperature 100.01(10)
_diffrn_detector 'Hybrid Pixel Array Detector'
_diffrn_detector_area_resol_mean 13.3333
_diffrn_detector_type 'Eiger2 R CdTe 1M'
_diffrn_measured_fraction_theta_full 0.999
_diffrn_measured_fraction_theta_max 0.940
_diffrn_measurement_details
;
List of Runs (angles in degrees, time in seconds):

  # Type    Start    End  Width  t~exp~   \w     \q     \k     \f   Frames
#--------------------------------------------------------------------------
  1  \w    -54.00  11.00   0.50    5.00    --   -0.38 -57.00   0.00  130
  2  \w    -22.00  46.00   0.50    5.00    --   -0.38  77.00  90.00  136
  3  \w     17.00  43.00   0.50    5.00    --   -2.00  66.00 147.29   52
  4  \w    -64.00   8.00   0.50    5.00    --    2.00 -42.00  52.20  144
  5  \w    -27.00   8.00   0.50    5.00    --    2.00 -41.00 -96.68   70
  6  \w    -18.00  50.00   0.50    5.00    --   -2.00  63.00-170.89  136
  7  \w    -64.00 -28.00   0.50    5.00    --    2.00 -42.00-174.61   72
  8  \w    -61.00   8.00   0.50    5.00    --    2.00 -41.00 105.23  138
  9  \w    -22.00   8.00   0.50    5.00    --    2.00 -42.00-174.61   60
 10  \w    -56.00 -30.00   0.50    5.00    --    2.00 -41.00 -96.68   52
 11  \w    -19.00   9.00   0.50    5.00    --   -2.00  66.00 147.29   56
 12  \w    -19.00  27.00   0.50    5.00    --   -2.00  66.00 -10.78   92
 13  \w     33.00  58.00   0.50    5.00    --   -2.00  66.00 -10.78   50
 14  \w    -24.00  21.00   0.50    5.00    --   -2.00  78.00-104.26   90
 15  \w     35.00  62.00   0.50    5.00    --   -2.95  21.00  74.37   54
 16  \w    -12.00  14.00   0.50    5.00    --   -2.95  19.00 150.00   52
 17  \w     42.00  68.00   0.50    5.00    --   -2.95  19.00 150.00   52
 18  \w    -12.00  37.00   0.50    5.00    --   -2.95  19.00 120.00   98
 19  \w    -12.00  26.00   0.50    5.00    --   -2.95  19.00  30.00   76
 20  \w     40.00  66.00   0.50    5.00    --   -2.95  19.00  30.00   52
 21  \w    -12.00  56.00   0.50    5.00    --   -2.95  19.00 -30.00  136
 22  \w    -69.00  48.00   0.50    5.00    --   -2.95   0.00 -90.00  234
 23  \w    -12.00  28.00   0.50    5.00    --   -2.95  21.00  74.37   80
 24  \w    -65.00  55.00   0.50    5.00    --    2.32   0.00  60.00  240
 25  \w    -65.00  55.00   0.50    5.00    --    2.32   0.00 -90.00  240
;
_diffrn_measurement_device 'four-circle diffractometer'
_diffrn_measurement_device_type 'Rigaku OD, XtaLAB Synergy-S, Dualflex, Eiger2 R CdTe 1M'
_diffrn_measurement_method '\w scans'
_diffrn_orient_matrix_type 'CrysAlisPro convention (1999,Acta A55,543-557)'
_diffrn_orient_matrix_UB_11 0.0319349000
_diffrn_orient_matrix_UB_12 -0.0111372000
_diffrn_orient_matrix_UB_13 0.0395130000
_diffrn_orient_matrix_UB_21 -0.0412549000
_diffrn_orient_matrix_UB_22 -0.0132625000
_diffrn_orient_matrix_UB_23 -0.0144933000
_diffrn_orient_matrix_UB_31 0.0378994000
_diffrn_orient_matrix_UB_32 -0.0050482000
_diffrn_orient_matrix_UB_33 -0.0490763000
_diffrn_radiation_monochromator mirror
_diffrn_radiation_probe x-ray
_diffrn_radiation_type 'Ag K\a'
_diffrn_radiation_wavelength 0.56087
_diffrn_reflns_av_R_equivalents 0.0450
_diffrn_reflns_av_unetI/netI 0.0173
_diffrn_reflns_Laue_measured_fraction_full 0.999
_diffrn_reflns_Laue_measured_fraction_max 0.940
_diffrn_reflns_limit_h_max 15
_diffrn_reflns_limit_h_min -15
_diffrn_reflns_limit_k_max 54
_diffrn_reflns_limit_k_min -55
_diffrn_reflns_limit_l_max 14
_diffrn_reflns_limit_l_min -15
_diffrn_reflns_number 111431
_diffrn_reflns_point_group_measured_fraction_full 1.000
_diffrn_reflns_point_group_measured_fraction_max 0.939
_diffrn_reflns_theta_full 19.665
_diffrn_reflns_theta_max 30.759
_diffrn_reflns_theta_min 1.852
_diffrn_source 'micro-focus sealed X-ray tube'
_diffrn_source_type 'PhotonJet (Ag) X-ray Source'
_exptl_absorpt_coefficient_mu 3.146
_exptl_absorpt_correction_T_max 1.000
_exptl_absorpt_correction_T_min 0.458
_exptl_absorpt_correction_type gaussian
_exptl_absorpt_process_details
;
CrysAlisPro 1.171.44.117a (Rigaku Oxford Diffraction, 2025)
Numerical absorption correction based on gaussian integration over
a multifaceted crystal model
Empirical absorption correction using spherical harmonics,
implemented in SCALE3 ABSPACK scaling algorithm.
;
_exptl_crystal_colour 'clear colourless'
_exptl_crystal_colour_primary colourless
_exptl_crystal_density_diffrn 2.981
_exptl_crystal_description plate
_exptl_crystal_F_000 1920
_exptl_crystal_size_max 0.27
_exptl_crystal_size_mid 0.17
_exptl_crystal_size_min 0.07
_refine_diff_density_max 0.496
_refine_diff_density_min -0.413
_refine_diff_density_rms 0.089
_refine_ls_abs_structure_details
;
 Twinning involves inversion, so Flack parameter cannot be determined
;
_refine_ls_extinction_coef 0.00014(4)
_refine_ls_extinction_expression Fc^*^=kFc[1+0.001xFc^2^\l^3^/sin(2\q)]^-1/4^
_refine_ls_extinction_method 'SHELXL-2019/2 (Sheldrick 2019)'
_refine_ls_goodness_of_fit_ref 1.039
_refine_ls_hydrogen_treatment refall
_refine_ls_matrix_type full
_refine_ls_number_parameters 197
_refine_ls_number_reflns 6484
_refine_ls_number_restraints 1
_refine_ls_restrained_S_all 1.039
_refine_ls_R_factor_all 0.0250
_refine_ls_R_factor_gt 0.0175
_refine_ls_shift/su_max 0.001
_refine_ls_shift/su_mean 0.000
_refine_ls_structure_factor_coef Fsqd
_refine_ls_weighting_details 'w=1/[\s^2^(Fo^2^)+(0.0141P)^2^+0.6274P] where P=(Fo^2^+2Fc^2^)/3'
_refine_ls_weighting_scheme calc
_refine_ls_wR_factor_gt 0.0362
_refine_ls_wR_factor_ref 0.0381
_reflns_Friedel_coverage 0.903
_reflns_Friedel_fraction_full 1.000
_reflns_Friedel_fraction_max 0.937
_reflns_number_gt 5368
_reflns_number_total 6484
_reflns_threshold_expression 'I > 2\s(I)'
_cod_data_source_file d5ce00956a2.cif
_cod_data_source_block pfpah_xef2_3_eu
_cod_original_cell_volume 2327.77(4)
_cod_original_sg_symbol_Hall 'A 2 -2ac'
_cod_database_code 7251211
_shelx_shelxl_version_number 2019/3
_chemical_oxdiff_formula 'C3 As Xe N O F13'
_chemical_oxdiff_usercomment '100 K, EU, LT mount'
_shelx_space_group_comment
;
The symmetry employed for this shelxl refinement is uniquely defined
by the following loop, which should always be used as a source of
symmetry information in preference to the above space-group names.
They are only intended as comments.
;
_shelx_estimated_absorpt_t_max 0.810
_shelx_estimated_absorpt_t_min 0.484
_diffrn_oxdiff_digest_od_ed
;

;
_diffrn_oxdiff_measurement_exp_name pfpaH_XeF2_3.par
_olex2_refinement_description
;
1. Twinned data refinement
 Scales: 0.423(18)
 0.099(11) 0.357(10) 0.121(11)
;
_olex2_exptl_crystal_mounting_method 'MiTeGen loop'
_olex2_submission_special_instructions 'No special instructions were received'
_oxdiff_exptl_absorpt_empirical_details
;
Empirical correction (ABSPACK) includes:
- Absorption correction using spherical harmonics
- Frame scaling
;
_oxdiff_exptl_absorpt_empirical_full_max 1.338
_oxdiff_exptl_absorpt_empirical_full_min 0.820

loop_
_space_group_symop_operation_xyz
'x, y, z'
'-x, -y, z'
'-x+1/2, y, z+1/2'
'x+1/2, -y, z+1/2'
'x, y+1/2, z+1/2'
'-x, -y+1/2, z+1/2'
'-x+1/2, y+1/2, z+1'
'x+1/2, -y+1/2, z+1'

loop_
_atom_site_label
_atom_site_type_symbol
_atom_site_fract_x
_atom_site_fract_y
_atom_site_fract_z
_atom_site_U_iso_or_equiv
_atom_site_adp_type
_atom_site_occupancy
_atom_site_site_symmetry_order
_atom_site_calc_flag
_atom_site_refinement_flags_posn
_atom_site_refinement_flags_adp
_atom_site_refinement_flags_occupancy
_atom_site_disorder_assembly
_atom_site_disorder_group
Xe1 Xe 0.25364(2) 0.49987(2) 0.67913(3) 0.01710(3) Uani 1 1 d . . . . .
As1 As 0.49533(2) 0.39518(2) 0.42277(4) 0.01494(4) Uani 1 1 d . . . . .
F1 F 0.68563(15) 0.32504(5) 1.0281(2) 0.0269(3) Uani 1 1 d . . . . .
O1 O 0.36559(18) 0.34075(5) 0.7931(2) 0.0255(3) Uani 1 1 d . . . . .
H1 H 0.305(4) 0.3600(11) 0.766(4) 0.041(9) Uiso 1 1 d . . . . .
N1 N 0.5115(2) 0.38846(5) 0.9329(7) 0.0225(4) Uani 1 1 d . . . . .
H1A H 0.573(4) 0.3899(12) 0.984(5) 0.042(11) Uiso 1 1 d . . . . .
H1B H 0.459(4) 0.4082(11) 0.913(5) 0.033(8) Uiso 1 1 d . . . . .
C1 C 0.4779(2) 0.35071(7) 0.8837(3) 0.0183(3) Uani 1 1 d . . . . .
F2 F 0.64048(15) 0.29519(4) 0.80367(19) 0.0251(3) Uani 1 1 d . . . . .
C2 C 0.57549(19) 0.31170(6) 0.9307(3) 0.0173(3) Uani 1 1 d . . . . .
F3 F 0.57635(19) 0.24765(5) 1.0736(2) 0.0329(4) Uani 1 1 d . . . . .
C3 C 0.4816(2) 0.27638(8) 1.0136(3) 0.0214(4) Uani 1 1 d . . . . .
F4 F 0.39876(18) 0.29432(5) 1.1258(2) 0.0316(3) Uani 1 1 d . . . . .
F5 F 0.38792(18) 0.25667(5) 0.9162(2) 0.0326(3) Uani 1 1 d . . . . .
F6 F 0.37890(17) 0.46135(5) 0.8167(2) 0.0300(3) Uani 1 1 d . . . . .
F7 F 0.13045(17) 0.53767(5) 0.5435(2) 0.0321(3) Uani 1 1 d . . . . .
F8 F 0.48654(15) 0.34039(3) 0.4311(3) 0.0269(2) Uani 1 1 d . . . . .
F9 F 0.65364(16) 0.39309(5) 0.3050(2) 0.0294(3) Uani 1 1 d . . . . .
F10 F 0.60871(18) 0.39692(5) 0.5848(2) 0.0293(3) Uani 1 1 d . . . . .
F11 F 0.49790(13) 0.45075(4) 0.4129(3) 0.0237(3) Uani 1 1 d . . . . .
F12 F 0.33095(15) 0.39838(5) 0.5355(2) 0.0270(3) Uani 1 1 d . . . . .
F13 F 0.37583(16) 0.39439(5) 0.26008(19) 0.0238(3) Uani 1 1 d . . . . .

loop_
_atom_site_aniso_label
_atom_site_aniso_U_11
_atom_site_aniso_U_22
_atom_site_aniso_U_33
_atom_site_aniso_U_23
_atom_site_aniso_U_13
_atom_site_aniso_U_12
Xe1 0.01691(6) 0.01748(4) 0.01692(6) 0.00099(4) -0.00037(4) 0.00125(4)
As1 0.01358(8) 0.01678(6) 0.01447(9) 0.00014(12) -0.00014(8) 0.00030(6)
F1 0.0224(5) 0.0269(7) 0.0313(7) 0.0029(6) -0.0106(5) -0.0041(5)
O1 0.0237(7) 0.0283(8) 0.0246(8) -0.0006(6) -0.0067(6) 0.0060(6)
N1 0.0245(8) 0.0181(6) 0.0250(12) -0.0042(14) 0.0014(10) -0.0002(6)
C1 0.0192(7) 0.0192(8) 0.0165(8) 0.0018(6) 0.0020(6) 0.0012(7)
F2 0.0246(6) 0.0249(6) 0.0259(6) -0.0001(5) 0.0076(5) 0.0059(5)
C2 0.0151(6) 0.0168(7) 0.0198(7) -0.0005(8) -0.0006(8) 0.0005(5)
F3 0.0360(8) 0.0251(7) 0.0377(8) 0.0122(6) 0.0022(7) 0.0051(6)
C3 0.0232(8) 0.0174(8) 0.0234(9) 0.0011(7) 0.0015(7) -0.0004(7)
F4 0.0356(7) 0.0286(8) 0.0305(7) 0.0008(6) 0.0140(6) 0.0003(6)
F5 0.0343(7) 0.0277(7) 0.0358(8) -0.0022(6) -0.0035(7) -0.0134(5)
F6 0.0325(7) 0.0246(7) 0.0330(8) 0.0054(6) -0.0126(6) 0.0031(5)
F7 0.0388(8) 0.0251(7) 0.0325(8) 0.0034(6) -0.0149(6) 0.0055(6)
F8 0.0319(7) 0.0165(4) 0.0323(7) 0.0017(8) -0.0011(6) -0.0006(4)
F9 0.0202(6) 0.0334(8) 0.0344(8) 0.0004(7) 0.0112(6) 0.0021(5)
F10 0.0332(8) 0.0297(8) 0.0250(7) 0.0004(6) -0.0133(6) 0.0005(6)
F11 0.0263(7) 0.0170(4) 0.0278(9) 0.0020(6) -0.0022(5) -0.0007(4)
F12 0.0229(6) 0.0323(7) 0.0259(7) 0.0048(6) 0.0094(5) 0.0052(5)
F13 0.0218(6) 0.0298(7) 0.0200(6) 0.0020(5) -0.0060(5) -0.0042(5)

loop_
_atom_type_symbol
_atom_type_description
_atom_type_scat_dispersion_real
_atom_type_scat_dispersion_imag
_atom_type_scat_source
C C 0.0015 0.0009 'International Tables Vol C Tables 4.2.6.8 and 6.1.1.4'
H H 0.0000 0.0000 'International Tables Vol C Tables 4.2.6.8 and 6.1.1.4'
As As 0.2758 1.3314 'International Tables Vol C Tables 4.2.6.8 and 6.1.1.4'
F F 0.0096 0.0061 'International Tables Vol C Tables 4.2.6.8 and 6.1.1.4'
N N 0.0030 0.0019 'International Tables Vol C Tables 4.2.6.8 and 6.1.1.4'
O O 0.0056 0.0036 'International Tables Vol C Tables 4.2.6.8 and 6.1.1.4'
Xe Xe -0.8200 1.2838 'International Tables Vol C Tables 4.2.6.8 and 6.1.1.4'

loop_
_exptl_crystal_face_index_h
_exptl_crystal_face_index_k
_exptl_crystal_face_index_l
_exptl_crystal_face_perp_dist
10 43 -1 0.0446
4 50 5 0.0676
-11 0 11 0.1075
-7 -49 -2 0.0522
0 -46 -8 0.0659
0 -17 -15 0.1117
15 -3 0 0.0691
-11 14 10 0.1033
-14 -5 -7 0.0995
-15 3 0 0.1044
7 -14 13 0.1275
-13 24 -6 0.0923
-13 24 4 0.0899
0 2 -15 0.1180
-6 50 -2 0.0475
-9 42 5 0.0647
-1 -55 -1 0.0126

loop_
_geom_angle_atom_site_label_1
_geom_angle_atom_site_label_2
_geom_angle_atom_site_label_3
_geom_angle
_geom_angle_site_symmetry_1
_geom_angle_site_symmetry_3
_geom_angle_publ_flag
F7 Xe1 F6 179.88(9) . . ?
F8 As1 F9 91.34(8) . . ?
F8 As1 F10 91.28(10) . . ?
F8 As1 F11 178.13(6) . . ?
F8 As1 F12 89.79(8) . . ?
F8 As1 F13 89.64(9) . . ?
F9 As1 F10 91.58(9) . . ?
F9 As1 F11 89.88(8) . . ?
F9 As1 F12 177.54(10) . . ?
F9 As1 F13 89.77(9) . . ?
F10 As1 F11 90.10(9) . . ?
F10 As1 F12 90.58(9) . . ?
F10 As1 F13 178.35(9) . . ?
F11 As1 F12 88.94(8) . . ?
F11 As1 F13 88.95(8) . . ?
F12 As1 F13 88.05(8) . . ?
C1 O1 H1 119(2) . . ?
H1A N1 H1B 123(4) . . ?
C1 N1 H1A 116(3) . . ?
C1 N1 H1B 120(3) . . ?
O1 C1 C2 112.98(18) . . ?
N1 C1 O1 126.4(2) . . ?
N1 C1 C2 120.6(2) . . ?
F1 C2 C1 108.51(16) . . ?
F1 C2 C3 107.69(18) . . ?
C1 C2 C3 113.14(15) . . ?
F2 C2 F1 109.53(15) . . ?
F2 C2 C1 108.49(17) . . ?
F2 C2 C3 109.44(16) . . ?
F3 C3 C2 109.51(16) . . ?
F3 C3 F4 109.4(2) . . ?
F3 C3 F5 108.79(19) . . ?
F4 C3 C2 109.13(18) . . ?
F5 C3 C2 110.92(19) . . ?
F5 C3 F4 109.06(17) . . ?

loop_
_geom_bond_atom_site_label_1
_geom_bond_atom_site_label_2
_geom_bond_distance
_geom_bond_site_symmetry_2
_geom_bond_publ_flag
Xe1 F6 2.0061(15) . ?
Xe1 F7 1.9734(14) . ?
As1 F8 1.7027(11) . ?
As1 F9 1.7114(15) . ?
As1 F10 1.7133(16) . ?
As1 F11 1.7256(12) . ?
As1 F12 1.7307(14) . ?
As1 F13 1.7483(15) . ?
F1 C2 1.339(2) . ?
O1 H1 0.83(3) . ?
O1 C1 1.289(2) . ?
N1 H1A 0.69(4) . ?
N1 H1B 0.79(3) . ?
N1 C1 1.279(3) . ?
C1 C2 1.531(3) . ?
F2 C2 1.338(2) . ?
C2 C3 1.542(3) . ?
F3 C3 1.319(3) . ?
C3 F4 1.330(3) . ?
C3 F5 1.321(3) . ?

loop_
_geom_hbond_atom_site_label_D
_geom_hbond_atom_site_label_H
_geom_hbond_atom_site_label_A
_geom_hbond_distance_DH
_geom_hbond_distance_HA
_geom_hbond_distance_DA
_geom_hbond_angle_DHA
_geom_hbond_site_symmetry_A
_geom_hbond_publ_flag
O1 H1 F12 0.83(3) 2.33(3) 2.872(2) 124(3) . yes
O1 H1 F13 0.83(3) 1.90(3) 2.690(2) 159(3) 3 yes
N1 H1A F7 0.69(4) 2.36(4) 2.688(3) 111(4) 4_565 yes
N1 H1B F6 0.79(3) 1.97(4) 2.729(3) 162(4) . yes

loop_
_geom_torsion_atom_site_label_1
_geom_torsion_atom_site_label_2
_geom_torsion_atom_site_label_3
_geom_torsion_atom_site_label_4
_geom_torsion
_geom_torsion_site_symmetry_1
_geom_torsion_site_symmetry_2
_geom_torsion_site_symmetry_3
_geom_torsion_site_symmetry_4
_geom_torsion_publ_flag
F1 C2 C3 F3 -49.3(2) . . . . ?
F1 C2 C3 F4 70.4(2) . . . . ?
F1 C2 C3 F5 -169.42(17) . . . . ?
O1 C1 C2 F1 -178.12(17) . . . . ?
O1 C1 C2 F2 63.0(2) . . . . ?
O1 C1 C2 C3 -58.7(2) . . . . ?
N1 C1 C2 F1 2.2(4) . . . . ?
N1 C1 C2 F2 -116.7(3) . . . . ?
N1 C1 C2 C3 121.7(4) . . . . ?
C1 C2 C3 F3 -169.25(18) . . . . ?
C1 C2 C3 F4 -49.5(2) . . . . ?
C1 C2 C3 F5 70.7(2) . . . . ?
F2 C2 C3 F3 69.7(2) . . . . ?
F2 C2 C3 F4 -170.61(17) . . . . ?
F2 C2 C3 F5 -50.4(2) . . . . ?

loop_
_twin_individual_id
_twin_individual_mass_fraction_refined
1 0.423(18)
2 0.099(11)
3 0.357(10)
4 0.121(11)

loop_
_exptl_oxdiff_crystal_face_indexfrac_h
_exptl_oxdiff_crystal_face_indexfrac_k
_exptl_oxdiff_crystal_face_indexfrac_l
_exptl_oxdiff_crystal_face_x
_exptl_oxdiff_crystal_face_y
_exptl_oxdiff_crystal_face_z
9.6473 43.1038 -1.4047 -0.2275 -0.9493 0.2170
4.1992 49.9981 5.2040 -0.2171 -0.9118 -0.3486
-11.0430 0.3477 10.8586 0.0725 0.2936 -0.9532
-7.1107 -48.6762 -2.1121 0.2316 0.9695 0.0799
-0.1987 -46.4289 -8.4497 0.1769 0.7464 0.6415
-0.1790 -16.9996 -14.7216 -0.3981 0.4462 0.8015
15.4854 -2.9757 0.0657 0.5303 -0.6003 0.5987
-11.3172 13.6466 9.8660 -0.1236 0.1429 -0.9820
-13.7385 -5.4093 -7.0145 -0.6557 0.7402 -0.1491
-15.4862 2.8862 -0.1432 -0.5324 0.6027 -0.5945
6.6641 -14.1212 13.3995 0.8995 -0.2818 -0.3337
-12.5712 24.1206 -6.0627 -0.9096 0.2866 -0.3007
-13.2482 23.9990 4.4521 -0.5144 0.1637 -0.8417
0.1968 1.6605 -15.4593 -0.6231 0.1939 0.7578
-6.2820 50.2400 -1.8701 -0.8340 -0.3800 -0.3999
-8.9294 42.1002 4.6868 -0.5688 -0.2579 -0.7810
-0.8879 -55.1821 -1.1788 0.5396 0.7856 0.3028
